data_2105163
loop_
_publ_author_name
'Tutughamiarso, Maya'
'Wagner, Guido'
'Egert, Ernst'

_publ_section_title
;
 Cocrystals of 5-fluorocytosine. I. Coformers with fixed hydrogen-bonding
 sites
;
_journal_issue 4
_journal_name_full 'Acta Crystallographica Section B'
_journal_page_first 431
_journal_page_last 443
_journal_paper_doi 10.1107/S010876811202561X
_journal_volume 68
_journal_year 2012
_chemical_formula_moiety '2(C4 H4 F N3 O), C4 H6 N4 O, C3 H7 N O'
_chemical_formula_sum 'C15 H21 F2 N11 O4'
_chemical_formula_weight 457.43
_chemical_name_systematic ?
_space_group_IT_number 2
_symmetry_cell_setting triclinic
_symmetry_space_group_name_Hall '-P 1'
_symmetry_space_group_name_H-M 'P -1'
_atom_sites_solution_hydrogens geom
_atom_sites_solution_primary direct
_atom_sites_solution_secondary difmap
_audit_creation_method SHELXL-97
_cell_angle_alpha 71.262(7)
_cell_angle_beta 87.187(8)
_cell_angle_gamma 88.460(7)
_cell_formula_units_Z 6
_cell_length_a 11.2283(11)
_cell_length_b 15.1837(12)
_cell_length_c 18.8290(17)
_cell_measurement_reflns_used 11994
_cell_measurement_temperature 173(2)
_cell_measurement_theta_max 25.73
_cell_measurement_theta_min 3.38
_cell_volume 3036.1(5)
_computing_cell_refinement 'X-Area (Stoe & Cie, 2001)'
_computing_data_collection 'X-Area (Stoe & Cie, 2001)'
_computing_data_reduction 'X-Area (Stoe & Cie, 2001)'
_computing_molecular_graphics 'Mercury (Macrae et al., 2008) and XP (Sheldrick, 2008);'
_computing_structure_refinement 'SHELXL97 (Sheldrick, 2008)'
_computing_structure_solution 'SHELXS97 (Sheldrick, 2008)'
_diffrn_ambient_temperature 173(2)
_diffrn_measured_fraction_theta_full 0.995
_diffrn_measured_fraction_theta_max 0.995
_diffrn_measurement_device_type 'STOE IPDS II two-circle-diffractometer'
_diffrn_measurement_method \w
_diffrn_radiation_monochromator graphite
_diffrn_radiation_source 'fine-focus sealed tube'
_diffrn_radiation_type MoK\a
_diffrn_radiation_wavelength 0.71073
_diffrn_reflns_av_R_equivalents 0.0973
_diffrn_reflns_av_sigmaI/netI 0.1030
_diffrn_reflns_limit_h_max 13
_diffrn_reflns_limit_h_min -13
_diffrn_reflns_limit_k_max 18
_diffrn_reflns_limit_k_min -18
_diffrn_reflns_limit_l_max 18
_diffrn_reflns_limit_l_min -22
_diffrn_reflns_number 32977
_diffrn_reflns_theta_full 25.00
_diffrn_reflns_theta_max 25.03
_diffrn_reflns_theta_min 3.38
_diffrn_standards_number 0
_exptl_absorpt_coefficient_mu 0.125
_exptl_absorpt_correction_type none
_exptl_crystal_colour colourless
_exptl_crystal_density_diffrn 1.501
_exptl_crystal_density_method 'not measured'
_exptl_crystal_description block
_exptl_crystal_F_000 1428
_exptl_crystal_size_max 0.30
_exptl_crystal_size_mid 0.20
_exptl_crystal_size_min 0.15
_refine_diff_density_max 0.620
_refine_diff_density_min -0.339
_refine_ls_extinction_method none
_refine_ls_goodness_of_fit_ref 0.899
_refine_ls_hydrogen_treatment mixed
_refine_ls_matrix_type full
_refine_ls_number_parameters 981
_refine_ls_number_reflns 10672
_refine_ls_number_restraints 33
_refine_ls_restrained_S_all 0.901
_refine_ls_R_factor_all 0.1385
_refine_ls_R_factor_gt 0.0598
_refine_ls_shift/su_max 0.001
_refine_ls_shift/su_mean 0.000
_refine_ls_structure_factor_coef Fsqd
_refine_ls_weighting_details 'calc w=1/[\s^2^(Fo^2^)+(0.0533P)^2^+0.0000P] where P=(Fo^2^+2Fc^2^)/3'
_refine_ls_weighting_scheme calc
_refine_ls_wR_factor_gt 0.1145
_refine_ls_wR_factor_ref 0.1393
_reflns_number_gt 5218
_reflns_number_total 10672
_reflns_threshold_expression I>2\s(I)
_cod_data_source_file gp5052.cif
_cod_data_source_block Vd
_cod_depositor_comments
;
The following automatic conversions were performed:

'_symmetry_cell_setting' value 'Triclinic' changed to 'triclinic'
according to /home/saulius/struct/CIF-dictionaries/cif_core.dic
dictionary named 'cif_core.dic' version 2.4.2 from 2011-04-26.

Automatic conversion script
Id: cif_fix_values 1891 2012-01-12 08:04:46Z andrius 
;
_cod_database_code 2105163

loop_
_symmetry_equiv_pos_as_xyz
'x, y, z'
'-x, -y, -z'

loop_
_atom_site_type_symbol
_atom_site_label
_atom_site_fract_x
_atom_site_fract_y
_atom_site_fract_z
_atom_site_U_iso_or_equiv
_atom_site_adp_type
_atom_site_calc_flag
_atom_site_refinement_flags
_atom_site_occupancy
_atom_site_symmetry_multiplicity
_atom_site_disorder_assembly
_atom_site_disorder_group
N N1A -0.0441(3) 0.5768(2) 0.55522(19) 0.0254(8) Uani d . 1 1 . .
C C2A 0.0027(3) 0.6429(2) 0.4964(2) 0.0215(9) Uani d . 1 1 . .
N N3A 0.0053(3) 0.7348(2) 0.4930(2) 0.0249(8) Uani d . 1 1 . .
H H3A 0.042(4) 0.775(3) 0.455(2) 0.030 Uiso d . 1 1 . .
C C4A -0.0462(3) 0.7650(2) 0.5502(2) 0.0229(9) Uani d . 1 1 . .
C C5A -0.0992(4) 0.6971(3) 0.6109(2) 0.0263(9) Uani d . 1 1 . .
H H5A -0.1383 0.7136 0.6508 0.032 Uiso calc R 1 1 . .
C C6A -0.0944(3) 0.6038(3) 0.6125(2) 0.0231(9) Uani d . 1 1 . .
N N21A 0.0548(3) 0.6212(2) 0.4385(2) 0.0260(8) Uani d D 1 1 . .
H H21A 0.053(3) 0.5635(15) 0.440(2) 0.031 Uiso d D 1 1 . .
H H21B 0.090(3) 0.662(2) 0.3995(16) 0.031 Uiso d D 1 1 . .
O O41A -0.0372(3) 0.85096(17) 0.54260(16) 0.0333(7) Uani d . 1 1 . .
N N61A -0.1358(3) 0.5337(2) 0.6720(2) 0.0343(9) Uani d D 1 1 . .
H H61A -0.121(4) 0.4760(16) 0.676(2) 0.041 Uiso d D 1 1 . .
H H61B -0.183(3) 0.541(3) 0.7094(18) 0.041 Uiso d D 1 1 . .
N N1B 0.2222(3) 0.9053(2) 0.24467(19) 0.0257(8) Uani d D 1 1 . .
H H1B 0.257(3) 0.883(3) 0.2116(18) 0.031 Uiso d D 1 1 . .
C C2B 0.1733(3) 0.8403(3) 0.3076(2) 0.0223(9) Uani d . 1 1 . .
N N3B 0.1223(3) 0.8689(2) 0.36472(18) 0.0224(7) Uani d . 1 1 . .
C C4B 0.1246(3) 0.9593(3) 0.3592(2) 0.0238(9) Uani d . 1 1 . .
C C5B 0.1785(4) 1.0249(3) 0.2933(2) 0.0286(10) Uani d . 1 1 . .
C C6B 0.2253(4) 0.9973(3) 0.2376(2) 0.0293(9) Uani d . 1 1 . .
H H6B 0.2602 1.0409 0.1938 0.035 Uiso calc R 1 1 . .
O O21B 0.1756(2) 0.75601(17) 0.31108(15) 0.0293(7) Uani d . 1 1 . .
N N41B 0.0756(3) 0.9858(2) 0.4145(2) 0.0305(8) Uani d D 1 1 . .
H H41A 0.042(3) 0.947(2) 0.4561(16) 0.037 Uiso d D 1 1 . .
H H41B 0.069(4) 1.0429(16) 0.413(2) 0.037 Uiso d D 1 1 . .
F F51B 0.1780(2) 1.11572(15) 0.29117(14) 0.0415(6) Uani d . 1 1 . .
N N1C 0.4658(3) 0.8843(2) 0.0264(2) 0.0297(8) Uani d . 1 1 . .
H H1C 0.513(4) 0.924(3) -0.005(3) 0.036 Uiso d . 1 1 . .
C C2C 0.3913(4) 0.9083(3) 0.0782(2) 0.0293(10) Uani d . 1 1 . .
N N3C 0.3337(3) 0.8400(2) 0.13371(19) 0.0264(8) Uani d . 1 1 . .
C C4C 0.3487(3) 0.7496(3) 0.1380(2) 0.0251(9) Uani d . 1 1 . .
C C5C 0.4232(4) 0.7275(3) 0.0822(2) 0.0303(10) Uani d . 1 1 . .
C C6C 0.4808(4) 0.7945(3) 0.0289(2) 0.0292(10) Uani d . 1 1 . .
H H6C 0.5322 0.7794 -0.0072 0.035 Uiso calc R 1 1 . .
O O21C 0.3769(3) 0.99239(18) 0.07300(16) 0.0366(7) Uani d . 1 1 . .
N N41C 0.2942(3) 0.6839(2) 0.1935(2) 0.0330(9) Uani d D 1 1 . .
H H41C 0.308(4) 0.6252(16) 0.197(2) 0.040 Uiso d D 1 1 . .
H H41D 0.248(3) 0.705(3) 0.2250(19) 0.040 Uiso d D 1 1 . .
F F51C 0.4374(2) 0.63690(16) 0.08649(16) 0.0448(7) Uani d . 1 1 . .
O O1X -0.2789(3) 0.5192(2) 0.80670(18) 0.0482(9) Uani d D 1 1 . .
N N3X -0.3413(3) 0.6308(2) 0.8579(2) 0.0351(9) Uani d D 1 1 . .
C C2X -0.3244(5) 0.5407(3) 0.8584(3) 0.0286(14) Uani d P 0.771(7) 1 A 1
H H2X1 -0.3500 0.4921 0.9021 0.034 Uiso calc PR 0.771(7) 1 A 1
C C4X -0.3906(5) 0.6531(4) 0.9202(4) 0.0463(19) Uani d P 0.771(7) 1 A 1
H H4X1 -0.3952 0.7208 0.9081 0.070 Uiso calc PR 0.771(7) 1 A 1
H H4X2 -0.3401 0.6268 0.9631 0.070 Uiso calc PR 0.771(7) 1 A 1
H H4X3 -0.4708 0.6271 0.9328 0.070 Uiso calc PR 0.771(7) 1 A 1
C C5X -0.3062(5) 0.7056(3) 0.7886(3) 0.0326(15) Uani d P 0.771(7) 1 A 1
H H5X1 -0.3230 0.7661 0.7955 0.049 Uiso calc PR 0.771(7) 1 A 1
H H5X2 -0.3516 0.7005 0.7470 0.049 Uiso calc PR 0.771(7) 1 A 1
H H5X3 -0.2208 0.7001 0.7773 0.049 Uiso calc PR 0.771(7) 1 A 1
C C2X' -0.291(2) 0.6024(8) 0.8061(10) 0.090(10) Uiso d PD 0.229(7) 1 A 2
H H2X2 -0.2606 0.6490 0.7627 0.109 Uiso calc PR 0.229(7) 1 A 2
C C4X' -0.358(3) 0.7282(8) 0.8569(14) 0.085(9) Uiso d PD 0.229(7) 1 A 2
H H4X4 -0.4039 0.7292 0.9024 0.128 Uiso calc PR 0.229(7) 1 A 2
H H4X5 -0.4020 0.7633 0.8126 0.128 Uiso calc PR 0.229(7) 1 A 2
H H4X6 -0.2804 0.7566 0.8551 0.128 Uiso calc PR 0.229(7) 1 A 2
C C5X' -0.3944(17) 0.5692(10) 0.9300(7) 0.047(6) Uiso d PD 0.229(7) 1 A 2
H H5X4 -0.4310 0.6072 0.9587 0.071 Uiso calc PR 0.229(7) 1 A 2
H H5X5 -0.3319 0.5293 0.9591 0.071 Uiso calc PR 0.229(7) 1 A 2
H H5X6 -0.4553 0.5303 0.9197 0.071 Uiso calc PR 0.229(7) 1 A 2
N N1D 0.7028(3) 0.7928(2) 0.12640(18) 0.0215(7) Uani d . 1 1 . .
C C2D 0.6528(3) 0.7259(2) 0.1847(2) 0.0196(8) Uani d . 1 1 . .
N N3D 0.6623(3) 0.6342(2) 0.19134(19) 0.0247(8) Uani d D 1 1 . .
H H3D 0.615(3) 0.596(2) 0.2277(17) 0.030 Uiso d D 1 1 . .
C C4D 0.7237(3) 0.6024(3) 0.1381(2) 0.0243(9) Uani d . 1 1 . .
C C5D 0.7777(3) 0.6705(2) 0.0767(2) 0.0239(9) Uani d . 1 1 . .
H H5D 0.8238 0.6537 0.0393 0.029 Uiso calc R 1 1 . .
C C6D 0.7617(3) 0.7633(2) 0.0722(2) 0.0219(8) Uani d . 1 1 . .
N N21D 0.5915(3) 0.7493(2) 0.23889(19) 0.0255(8) Uani d . 1 1 . .
H H21C 0.546(4) 0.708(3) 0.271(2) 0.031 Uiso d . 1 1 . .
H H21D 0.581(3) 0.807(3) 0.237(2) 0.031 Uiso d . 1 1 . .
O O41D 0.7245(3) 0.51477(17) 0.14974(16) 0.0348(7) Uani d . 1 1 . .
N N61D 0.8064(3) 0.8330(2) 0.0121(2) 0.0306(8) Uani d D 1 1 . .
H H61C 0.774(3) 0.8885(18) 0.009(2) 0.037 Uiso d D 1 1 . .
H H61D 0.840(3) 0.820(3) -0.0279(16) 0.037 Uiso d D 1 1 . .
N N1E 0.3985(3) 0.4703(2) 0.42283(19) 0.0269(8) Uani d D 1 1 . .
H H1E 0.361(3) 0.492(3) 0.4561(18) 0.032 Uiso d D 1 1 . .
C C2E 0.4600(3) 0.5345(2) 0.3650(2) 0.0214(8) Uani d . 1 1 . .
N N3E 0.5166(3) 0.5069(2) 0.30935(19) 0.0240(7) Uani d . 1 1 . .
C C4E 0.5088(3) 0.4180(3) 0.3117(2) 0.0227(9) Uani d . 1 1 . .
C C5E 0.4438(4) 0.3530(3) 0.3708(2) 0.0299(10) Uani d . 1 1 . .
C C6E 0.3897(4) 0.3800(3) 0.4264(2) 0.0311(10) Uani d . 1 1 . .
H H6E 0.3467 0.3368 0.4669 0.037 Uiso calc R 1 1 . .
O O21E 0.4632(2) 0.61780(17) 0.36430(16) 0.0318(7) Uani d . 1 1 . .
N N41E 0.5654(3) 0.3912(2) 0.2571(2) 0.0295(8) Uani d D 1 1 . .
H H41E 0.572(4) 0.3310(15) 0.263(2) 0.035 Uiso d D 1 1 . .
H H41F 0.611(3) 0.431(2) 0.2220(18) 0.035 Uiso d D 1 1 . .
F F51E 0.4403(2) 0.26290(15) 0.37137(15) 0.0474(7) Uani d . 1 1 . .
N N1F 0.1815(3) 0.4775(2) 0.65690(19) 0.0270(8) Uani d D 1 1 . .
H H1F 0.143(3) 0.434(2) 0.6934(18) 0.032 Uiso d D 1 1 . .
C C2F 0.2345(3) 0.4566(3) 0.5962(2) 0.0235(9) Uani d . 1 1 . .
N N3F 0.2898(3) 0.5255(2) 0.53908(18) 0.0228(7) Uani d . 1 1 . .
C C4F 0.2904(3) 0.6123(3) 0.5421(2) 0.0247(9) Uani d . 1 1 . .
C C5F 0.2371(4) 0.6321(3) 0.6056(2) 0.0287(9) Uani d . 1 1 . .
C C6F 0.1832(4) 0.5648(3) 0.6615(2) 0.0301(10) Uani d . 1 1 . .
H H6F 0.1468 0.5781 0.7036 0.036 Uiso calc R 1 1 . .
O O21F 0.2317(2) 0.37445(17) 0.59444(16) 0.0296(7) Uani d . 1 1 . .
N N41F 0.3398(3) 0.6803(2) 0.4851(2) 0.0300(8) Uani d D 1 1 . .
H H41G 0.349(3) 0.7381(16) 0.484(2) 0.036 Uiso d D 1 1 . .
H H41H 0.377(3) 0.662(3) 0.4499(18) 0.036 Uiso d D 1 1 . .
F F51F 0.2428(2) 0.72039(15) 0.60862(14) 0.0441(7) Uani d . 1 1 . .
N N1G -0.4246(3) -0.0488(2) 1.22579(18) 0.0243(7) Uani d . 1 1 . .
C C2G -0.3682(3) 0.0157(2) 1.1701(2) 0.0206(8) Uani d . 1 1 . .
N N3G -0.3612(3) 0.1065(2) 1.16810(19) 0.0235(7) Uani d D 1 1 . .
H H3G -0.311(3) 0.143(2) 1.1352(18) 0.028 Uiso d D 1 1 . .
C C4G -0.4129(3) 0.1379(3) 1.2248(2) 0.0245(9) Uani d . 1 1 . .
C C5G -0.4748(3) 0.0718(2) 1.2826(2) 0.0263(9) Uani d . 1 1 . .
H H5G -0.5146 0.0888 1.3220 0.032 Uiso calc R 1 1 . .
C C6G -0.4779(3) -0.0209(3) 1.2821(2) 0.0246(9) Uani d . 1 1 . .
N N21G -0.3147(3) -0.0071(2) 1.11295(19) 0.0247(8) Uani d . 1 1 . .
H H21E -0.267(4) 0.037(3) 1.080(2) 0.030 Uiso d . 1 1 . .
H H21F -0.312(3) -0.067(3) 1.119(2) 0.030 Uiso d . 1 1 . .
O O41G -0.3985(2) 0.22271(17) 1.21802(16) 0.0297(7) Uani d . 1 1 . .
N N61G -0.5301(3) -0.0897(2) 1.3384(2) 0.0354(9) Uani d . 1 1 . .
H H61E -0.536(4) -0.145(3) 1.336(3) 0.043 Uiso d . 1 1 . .
H H61F -0.563(4) -0.078(3) 1.378(3) 0.043 Uiso d . 1 1 . .
N N1H -0.0889(3) 0.2675(2) 0.94391(19) 0.0231(7) Uani d D 1 1 . .
H H1H -0.063(3) 0.247(3) 0.9075(17) 0.028 Uiso d D 1 1 . .
C C2H -0.1462(3) 0.2056(2) 1.0053(2) 0.0197(8) Uani d . 1 1 . .
N N3H -0.2103(3) 0.2371(2) 1.05526(18) 0.0208(7) Uani d . 1 1 . .
C C4H -0.2096(3) 0.3296(2) 1.0474(2) 0.0233(9) Uani d . 1 1 . .
C C5H -0.1428(4) 0.3904(2) 0.9868(2) 0.0259(9) Uani d . 1 1 . .
C C6H -0.0863(3) 0.3595(2) 0.9354(2) 0.0244(9) Uani d . 1 1 . .
H H6H -0.0449 0.4014 0.8934 0.029 Uiso calc R 1 1 . .
O O21H -0.1398(2) 0.11947(16) 1.01315(15) 0.0270(6) Uani d . 1 1 . .
N N41H -0.2748(3) 0.3588(2) 1.0970(2) 0.0263(8) Uani d D 1 1 . .
H H41I -0.310(3) 0.318(2) 1.1376(16) 0.032 Uiso d D 1 1 . .
H H41J -0.270(3) 0.4188(15) 1.091(2) 0.032 Uiso d D 1 1 . .
F F51H -0.1417(2) 0.48298(14) 0.98242(14) 0.0364(6) Uani d . 1 1 . .
N N1I 0.1164(3) 0.2437(2) 0.71342(19) 0.0253(7) Uani d D 1 1 . .
H H1I 0.152(3) 0.281(2) 0.6739(16) 0.030 Uiso d D 1 1 . .
C C2I 0.0493(3) 0.2689(2) 0.7675(2) 0.0220(8) Uani d . 1 1 . .
N N3I 0.0062(3) 0.20124(19) 0.82967(17) 0.0205(7) Uani d . 1 1 . .
C C4I 0.0278(3) 0.1110(2) 0.8378(2) 0.0229(8) Uani d . 1 1 . .
C C5I 0.0937(3) 0.0872(3) 0.7802(2) 0.0254(9) Uani d . 1 1 . .
C C6I 0.1375(3) 0.1527(3) 0.7203(2) 0.0239(9) Uani d . 1 1 . .
H H6I 0.1833 0.1363 0.6825 0.029 Uiso calc R 1 1 . .
O O21I 0.0313(2) 0.35301(16) 0.75957(15) 0.0290(6) Uani d . 1 1 . .
N N41I -0.0149(3) 0.0463(2) 0.9004(2) 0.0288(8) Uani d D 1 1 . .
H H41K 0.010(3) -0.0120(16) 0.913(2) 0.035 Uiso d D 1 1 . .
H H41L -0.056(3) 0.065(3) 0.9357(18) 0.035 Uiso d D 1 1 . .
F F51I 0.1104(2) -0.00583(13) 0.78849(13) 0.0335(6) Uani d . 1 1 . .
O O1Y 0.9097(3) 0.7515(2) -0.09598(17) 0.0431(8) Uani d . 1 1 . .
C C2Y 0.9754(4) 0.7810(3) -0.1511(3) 0.0320(10) Uani d . 1 1 . .
H H2Y 0.9947 0.8451 -0.1661 0.038 Uiso calc R 1 1 . .
N N3Y 1.0233(3) 0.7312(2) -0.19309(19) 0.0269(7) Uani d . 1 1 . .
C C5Y 1.0016(4) 0.6321(3) -0.1744(3) 0.0371(11) Uani d . 1 1 . .
H H5Y1 0.9501 0.6111 -0.1287 0.056 Uiso calc R 1 1 . .
H H5Y2 1.0776 0.5978 -0.1661 0.056 Uiso calc R 1 1 . .
H H5Y3 0.9623 0.6205 -0.2159 0.056 Uiso calc R 1 1 . .
C C4Y 1.0994(4) 0.7756(3) -0.2594(3) 0.0456(12) Uani d . 1 1 . .
H H4Y1 1.1066 0.8418 -0.2655 0.068 Uiso calc R 1 1 . .
H H4Y2 1.0642 0.7687 -0.3039 0.068 Uiso calc R 1 1 . .
H H4Y3 1.1786 0.7461 -0.2534 0.068 Uiso calc R 1 1 . .
O O1Z -0.6507(3) -0.1135(2) 1.48097(18) 0.0461(8) Uani d . 1 1 . .
C C2Z -0.6969(4) -0.0844(3) 1.5309(3) 0.0430(12) Uani d . 1 1 . .
H H2Z -0.7329 -0.1292 1.5735 0.052 Uiso calc R 1 1 . .
N N3Z -0.7005(3) 0.0030(2) 1.52978(19) 0.0309(8) Uani d . 1 1 . .
C C4Z -0.7581(4) 0.0302(3) 1.5903(3) 0.0432(12) Uani d . 1 1 . .
H H4Z1 -0.7892 -0.0252 1.6293 0.065 Uiso calc R 1 1 . .
H H4Z2 -0.8239 0.0735 1.5708 0.065 Uiso calc R 1 1 . .
H H4Z3 -0.7001 0.0604 1.6118 0.065 Uiso calc R 1 1 . .
C C5Z -0.6522(5) 0.0764(3) 1.4661(3) 0.0566(14) Uani d . 1 1 . .
H H5Z1 -0.6261 0.0508 1.4263 0.085 Uiso calc R 1 1 . .
H H5Z2 -0.5841 0.1041 1.4813 0.085 Uiso calc R 1 1 . .
H H5Z3 -0.7137 0.1243 1.4475 0.085 Uiso calc R 1 1 . .

loop_
_atom_site_aniso_label
_atom_site_aniso_U_11
_atom_site_aniso_U_22
_atom_site_aniso_U_33
_atom_site_aniso_U_12
_atom_site_aniso_U_13
_atom_site_aniso_U_23
N1A 0.038(2) 0.0166(16) 0.0202(19) -0.0031(14) 0.0044(15) -0.0053(15)
C2A 0.031(2) 0.0162(18) 0.019(2) -0.0015(16) -0.0017(18) -0.0071(18)
N3A 0.038(2) 0.0159(17) 0.0192(19) -0.0032(14) 0.0094(15) -0.0051(15)
C4A 0.034(2) 0.0152(19) 0.021(2) 0.0021(16) 0.0047(18) -0.0079(17)
C5A 0.036(2) 0.020(2) 0.025(2) 0.0019(17) 0.0029(18) -0.0104(18)
C6A 0.026(2) 0.022(2) 0.022(2) -0.0025(16) 0.0036(17) -0.0099(19)
N21A 0.040(2) 0.0159(17) 0.023(2) -0.0060(15) 0.0074(16) -0.0083(16)
O41A 0.0553(19) 0.0151(14) 0.0301(17) -0.0033(13) 0.0113(14) -0.0099(13)
N61A 0.055(2) 0.0209(18) 0.025(2) -0.0049(16) 0.0186(17) -0.0070(17)
N1B 0.037(2) 0.0212(17) 0.0176(18) -0.0051(14) 0.0086(15) -0.0059(15)
C2B 0.024(2) 0.023(2) 0.021(2) 0.0009(16) -0.0018(17) -0.0096(18)
N3B 0.0303(18) 0.0172(16) 0.0196(18) -0.0016(13) 0.0030(14) -0.0063(15)
C4B 0.027(2) 0.023(2) 0.021(2) -0.0039(16) -0.0009(18) -0.0066(18)
C5B 0.040(2) 0.0158(19) 0.029(2) -0.0022(17) 0.004(2) -0.0068(19)
C6B 0.038(2) 0.018(2) 0.029(2) -0.0059(17) 0.0060(19) -0.0035(18)
O21B 0.0467(17) 0.0188(14) 0.0223(16) -0.0067(12) 0.0077(13) -0.0073(12)
N41B 0.048(2) 0.0173(17) 0.028(2) -0.0050(16) 0.0079(17) -0.0099(16)
F51B 0.0650(17) 0.0154(12) 0.0426(16) -0.0054(11) 0.0122(13) -0.0090(11)
N1C 0.035(2) 0.030(2) 0.022(2) 0.0033(15) 0.0083(15) -0.0057(16)
C2C 0.036(2) 0.025(2) 0.020(2) 0.0056(18) 0.0049(19) -0.0010(19)
N3C 0.0317(18) 0.0232(17) 0.0219(19) -0.0003(14) 0.0042(15) -0.0045(15)
C4C 0.027(2) 0.026(2) 0.023(2) -0.0002(17) -0.0013(18) -0.0092(19)
C5C 0.034(2) 0.029(2) 0.035(3) 0.0012(19) -0.002(2) -0.019(2)
C6C 0.032(2) 0.033(2) 0.026(2) 0.0002(19) 0.0028(19) -0.014(2)
O21C 0.0489(18) 0.0218(15) 0.0353(18) 0.0042(13) 0.0145(14) -0.0062(13)
N41C 0.041(2) 0.0241(19) 0.036(2) -0.0035(16) 0.0098(18) -0.0135(18)
F51C 0.0547(16) 0.0291(13) 0.0572(18) -0.0091(11) 0.0175(13) -0.0252(13)
O1X 0.057(2) 0.050(2) 0.038(2) 0.0062(16) 0.0162(16) -0.0168(17)
N3X 0.035(2) 0.0255(18) 0.039(2) -0.0063(15) -0.0009(17) -0.0015(18)
C2X 0.044(3) 0.017(3) 0.026(3) -0.009(2) 0.009(3) -0.009(2)
C4X 0.047(4) 0.053(4) 0.056(4) 0.002(3) 0.005(3) -0.043(4)
C5X 0.032(3) 0.018(3) 0.042(4) -0.003(2) 0.004(3) -0.002(3)
N1D 0.0289(17) 0.0182(16) 0.0190(18) -0.0012(13) 0.0048(14) -0.0088(14)
C2D 0.025(2) 0.0142(18) 0.019(2) -0.0026(15) 0.0014(17) -0.0055(17)
N3D 0.037(2) 0.0151(16) 0.0217(19) -0.0004(14) 0.0078(15) -0.0074(15)
C4D 0.031(2) 0.024(2) 0.022(2) 0.0007(16) 0.0027(18) -0.0138(18)
C5D 0.033(2) 0.0195(19) 0.021(2) -0.0015(16) 0.0070(18) -0.0098(18)
C6D 0.027(2) 0.0189(19) 0.019(2) -0.0026(16) 0.0048(17) -0.0046(17)
N21D 0.040(2) 0.0119(16) 0.026(2) -0.0047(14) 0.0152(16) -0.0093(15)
O41D 0.0560(19) 0.0121(14) 0.0359(18) -0.0045(12) 0.0134(14) -0.0089(13)
N61D 0.046(2) 0.0198(17) 0.024(2) -0.0018(15) 0.0129(16) -0.0069(15)
N1E 0.035(2) 0.0219(18) 0.0236(19) -0.0037(14) 0.0118(15) -0.0083(15)
C2E 0.024(2) 0.021(2) 0.018(2) -0.0021(16) 0.0070(16) -0.0049(17)
N3E 0.0319(18) 0.0168(16) 0.0244(19) -0.0039(13) 0.0046(15) -0.0087(15)
C4E 0.025(2) 0.020(2) 0.024(2) -0.0013(16) 0.0003(17) -0.0096(18)
C5E 0.042(2) 0.0151(19) 0.033(3) -0.0088(17) 0.007(2) -0.0088(19)
C6E 0.041(2) 0.020(2) 0.030(2) -0.0106(18) 0.006(2) -0.0052(19)
O21E 0.0461(18) 0.0204(15) 0.0303(17) -0.0059(12) 0.0131(14) -0.0119(13)
N41E 0.043(2) 0.0167(17) 0.030(2) -0.0037(15) 0.0092(17) -0.0110(16)
F51E 0.0746(18) 0.0188(12) 0.0492(18) -0.0163(12) 0.0251(14) -0.0143(12)
N1F 0.038(2) 0.0205(17) 0.0190(19) -0.0018(14) 0.0085(15) -0.0029(15)
C2F 0.028(2) 0.022(2) 0.018(2) 0.0001(16) 0.0041(17) -0.0037(17)
N3F 0.0274(18) 0.0210(17) 0.0181(18) -0.0014(13) 0.0046(14) -0.0041(15)
C4F 0.032(2) 0.023(2) 0.017(2) 0.0006(17) 0.0021(17) -0.0040(18)
C5F 0.040(2) 0.017(2) 0.027(2) -0.0010(17) 0.0033(19) -0.0056(18)
C6F 0.039(2) 0.027(2) 0.024(2) -0.0061(18) 0.0114(19) -0.0088(19)
O21F 0.0417(17) 0.0164(14) 0.0290(17) -0.0050(12) 0.0094(13) -0.0061(12)
N41F 0.046(2) 0.0194(17) 0.022(2) -0.0082(15) 0.0149(16) -0.0057(16)
F51F 0.0744(18) 0.0215(12) 0.0372(16) -0.0122(12) 0.0260(13) -0.0139(12)
N1G 0.0346(19) 0.0182(16) 0.0198(18) -0.0028(14) 0.0087(15) -0.0070(15)
C2G 0.027(2) 0.0138(18) 0.020(2) -0.0015(15) 0.0029(17) -0.0047(17)
N3G 0.0321(19) 0.0141(17) 0.024(2) -0.0023(13) 0.0091(15) -0.0068(15)
C4G 0.027(2) 0.023(2) 0.026(2) 0.0008(16) 0.0057(17) -0.0121(18)
C5G 0.033(2) 0.020(2) 0.024(2) -0.0037(17) 0.0160(18) -0.0070(18)
C6G 0.028(2) 0.022(2) 0.023(2) 0.0034(16) 0.0007(17) -0.0077(18)
N21G 0.040(2) 0.0117(16) 0.0214(19) -0.0037(14) 0.0116(15) -0.0055(15)
O41G 0.0398(16) 0.0171(14) 0.0337(17) -0.0052(12) 0.0138(13) -0.0122(13)
N61G 0.053(2) 0.0216(18) 0.028(2) -0.0057(16) 0.0173(18) -0.0042(17)
N1H 0.0348(19) 0.0156(16) 0.0190(18) 0.0004(14) 0.0077(15) -0.0068(14)
C2H 0.024(2) 0.0154(19) 0.017(2) -0.0026(15) 0.0023(16) -0.0015(16)
N3H 0.0270(17) 0.0166(16) 0.0189(18) -0.0033(13) 0.0045(14) -0.0063(14)
C4H 0.026(2) 0.0174(19) 0.027(2) -0.0021(16) 0.0008(17) -0.0079(18)
C5H 0.038(2) 0.0098(18) 0.028(2) -0.0028(16) 0.0058(19) -0.0037(17)
C6H 0.032(2) 0.0155(19) 0.020(2) -0.0018(16) 0.0058(17) 0.0006(17)
O21H 0.0391(16) 0.0155(13) 0.0270(16) 0.0002(11) 0.0099(13) -0.0092(12)
N41H 0.0366(19) 0.0152(16) 0.027(2) -0.0010(14) 0.0115(15) -0.0085(15)
F51H 0.0547(15) 0.0133(11) 0.0390(15) -0.0044(10) 0.0133(12) -0.0071(11)
N1I 0.0324(19) 0.0233(18) 0.0176(18) -0.0019(14) 0.0090(15) -0.0042(15)
C2I 0.027(2) 0.020(2) 0.019(2) -0.0024(16) 0.0026(17) -0.0070(17)
N3I 0.0297(17) 0.0139(15) 0.0159(17) -0.0030(13) 0.0020(14) -0.0024(13)
C4I 0.029(2) 0.021(2) 0.018(2) -0.0001(16) -0.0025(17) -0.0054(17)
C5I 0.032(2) 0.0182(19) 0.027(2) 0.0027(16) -0.0008(18) -0.0091(18)
C6I 0.029(2) 0.024(2) 0.020(2) 0.0008(16) 0.0055(17) -0.0115(18)
O21I 0.0397(16) 0.0162(14) 0.0291(16) -0.0038(11) 0.0134(13) -0.0063(12)
N41I 0.039(2) 0.0183(16) 0.026(2) 0.0000(14) 0.0075(16) -0.0040(15)
F51I 0.0510(15) 0.0141(11) 0.0365(14) 0.0005(10) 0.0033(11) -0.0103(10)
O1Y 0.0524(19) 0.0497(19) 0.0308(18) -0.0039(15) 0.0143(15) -0.0198(16)
C2Y 0.034(2) 0.033(2) 0.035(3) 0.0021(19) -0.002(2) -0.020(2)
N3Y 0.0326(18) 0.0295(17) 0.0202(18) -0.0048(14) 0.0056(15) -0.0109(15)
C5Y 0.044(3) 0.033(2) 0.041(3) -0.0074(19) 0.005(2) -0.021(2)
C4Y 0.048(3) 0.055(3) 0.034(3) -0.012(2) 0.010(2) -0.016(2)
O1Z 0.067(2) 0.0376(18) 0.0363(19) -0.0056(15) 0.0215(16) -0.0189(16)
C2Z 0.063(3) 0.028(2) 0.035(3) -0.011(2) 0.020(2) -0.008(2)
N3Z 0.042(2) 0.0276(18) 0.0223(19) -0.0067(15) 0.0115(16) -0.0088(16)
C4Z 0.053(3) 0.047(3) 0.033(3) 0.004(2) -0.001(2) -0.018(2)
C5Z 0.071(4) 0.033(3) 0.060(4) -0.015(2) 0.025(3) -0.009(3)

loop_
_atom_type_symbol
_atom_type_description
_atom_type_scat_dispersion_real
_atom_type_scat_dispersion_imag
_atom_type_scat_source
C C 0.0033 0.0016 'International Tables Vol C Tables 4.2.6.8 and 6.1.1.4'
H H 0.0000 0.0000 'International Tables Vol C Tables 4.2.6.8 and 6.1.1.4'
N N 0.0061 0.0033 'International Tables Vol C Tables 4.2.6.8 and 6.1.1.4'
O O 0.0106 0.0060 'International Tables Vol C Tables 4.2.6.8 and 6.1.1.4'
F F 0.0171 0.0103 'International Tables Vol C Tables 4.2.6.8 and 6.1.1.4'

loop_
_geom_angle_atom_site_label_1
_geom_angle_atom_site_label_2
_geom_angle_atom_site_label_3
_geom_angle
C2A N1A C6A 117.2(3)
N1A C2A N21A 120.4(3)
N1A C2A N3A 122.6(3)
N21A C2A N3A 116.9(4)
C2A N3A C4A 121.6(4)
C2A N3A H3A 120(3)
C4A N3A H3A 119(3)
O41A C4A C5A 126.6(3)
O41A C4A N3A 117.0(4)
C5A C4A N3A 116.3(3)
C4A C5A C6A 119.2(4)
C4A C5A H5A 120.4
C6A C5A H5A 120.4
N61A C6A N1A 114.7(3)
N61A C6A C5A 122.4(4)
N1A C6A C5A 122.9(4)
C2A N21A H21A 117(3)
C2A N21A H21B 124(3)
H21A N21A H21B 119(4)
C6A N61A H61A 121(3)
C6A N61A H61B 125(3)
H61A N61A H61B 114(4)
C6B N1B C2B 122.2(3)
C6B N1B H1B 122(3)
C2B N1B H1B 116(3)
O21B C2B N1B 118.8(3)
O21B C2B N3B 121.8(4)
N1B C2B N3B 119.4(3)
C4B N3B C2B 119.5(4)
N41B C4B N3B 118.9(4)
N41B C4B C5B 121.6(3)
N3B C4B C5B 119.5(3)
C6B C5B F51B 122.6(4)
C6B C5B C4B 120.8(3)
F51B C5B C4B 116.6(3)
C5B C6B N1B 118.5(4)
C5B C6B H6B 120.7
N1B C6B H6B 120.7
C4B N41B H41A 124(3)
C4B N41B H41B 124(3)
H41A N41B H41B 112(4)
C6C N1C C2C 121.3(4)
C6C N1C H1C 116(3)
C2C N1C H1C 122(3)
O21C C2C N3C 121.1(3)
O21C C2C N1C 119.6(4)
N3C C2C N1C 119.3(3)
C4C N3C C2C 120.4(3)
N41C C4C N3C 119.6(4)
N41C C4C C5C 121.6(3)
N3C C4C C5C 118.9(4)
C6C C5C F51C 121.0(4)
C6C C5C C4C 120.3(3)
F51C C5C C4C 118.6(4)
C5C C6C N1C 119.7(4)
C5C C6C H6C 120.1
N1C C6C H6C 120.1
C4C N41C H41C 118(3)
C4C N41C H41D 115(3)
H41C N41C H41D 126(4)
C2X O1X C2X' 56.5(6)
C2X' N3X C2X 52.1(7)
C2X' N3X C4X 173.7(10)
C2X N3X C4X 122.5(5)
C2X' N3X C5X 65.5(6)
C2X N3X C5X 117.5(4)
C4X N3X C5X 119.9(4)
C2X' N3X C4X' 127.4(11)
C2X N3X C4X' 179.4(11)
C4X N3X C4X' 57.9(9)
C5X N3X C4X' 62.0(9)
C2X' N3X C5X' 124.7(9)
C2X N3X C5X' 72.6(7)
C4X N3X C5X' 50.2(7)
C5X N3X C5X' 168.6(7)
C4X' N3X C5X' 107.9(10)
O1X C2X N3X 124.2(5)
O1X C2X H2X1 117.9
N3X C2X H2X1 117.9
N3X C4X H4X1 109.5
N3X C4X H4X2 109.5
H4X1 C4X H4X2 109.5
N3X C4X H4X3 109.5
H4X1 C4X H4X3 109.5
H4X2 C4X H4X3 109.5
N3X C5X H5X1 109.5
N3X C5X H5X2 109.5
H5X1 C5X H5X2 109.5
N3X C5X H5X3 109.5
H5X1 C5X H5X3 109.5
H5X2 C5X H5X3 109.5
O1X C2X' N3X 127.1(12)
O1X C2X' H2X2 116.4
N3X C2X' H2X2 116.4
N3X C4X' H4X4 109.5
N3X C4X' H4X5 109.5
H4X4 C4X' H4X5 109.5
N3X C4X' H4X6 109.5
H4X4 C4X' H4X6 109.5
H4X5 C4X' H4X6 109.5
N3X C5X' H5X4 109.5
N3X C5X' H5X5 109.5
H5X4 C5X' H5X5 109.5
N3X C5X' H5X6 109.5
H5X4 C5X' H5X6 109.5
H5X5 C5X' H5X6 109.5
C2D N1D C6D 116.0(3)
N21D C2D N1D 119.5(3)
N21D C2D N3D 118.1(4)
N1D C2D N3D 122.4(3)
C2D N3D C4D 122.7(4)
C2D N3D H3D 115(2)
C4D N3D H3D 121(2)
O41D C4D N3D 116.9(4)
O41D C4D C5D 126.7(3)
N3D C4D C5D 116.3(3)
C6D C5D C4D 118.1(3)
C6D C5D H5D 120.9
C4D C5D H5D 120.9
N61D C6D N1D 114.6(3)
N61D C6D C5D 121.0(3)
N1D C6D C5D 124.3(4)
C2D N21D H21C 119(2)
C2D N21D H21D 122(3)
H21C N21D H21D 117(4)
C6D N61D H61C 112(3)
C6D N61D H61D 120(3)
H61C N61D H61D 123(4)
C6E N1E C2E 122.3(3)
C6E N1E H1E 121(3)
C2E N1E H1E 116(3)
O21E C2E N3E 121.3(4)
O21E C2E N1E 119.1(3)
N3E C2E N1E 119.6(3)
C4E N3E C2E 119.2(4)
N3E C4E N41E 118.8(4)
N3E C4E C5E 120.7(3)
N41E C4E C5E 120.5(3)
C6E C5E F51E 121.4(4)
C6E C5E C4E 120.1(3)
F51E C5E C4E 118.5(3)
C5E C6E N1E 118.2(4)
C5E C6E H6E 120.9
N1E C6E H6E 120.9
C4E N41E H41E 119(3)
C4E N41E H41F 120(3)
H41E N41E H41F 119(4)
C6F N1F C2F 121.5(4)
C6F N1F H1F 118(3)
C2F N1F H1F 121(3)
O21F C2F N3F 121.0(3)
O21F C2F N1F 119.4(4)
N3F C2F N1F 119.5(3)
C4F N3F C2F 119.7(3)
N41F C4F N3F 119.7(3)
N41F C4F C5F 120.4(3)
N3F C4F C5F 119.9(4)
C6F C5F F51F 120.8(4)
C6F C5F C4F 120.5(3)
F51F C5F C4F 118.7(4)
C5F C6F N1F 118.9(4)
C5F C6F H6F 120.6
N1F C6F H6F 120.6
C4F N41F H41G 125(3)
C4F N41F H41H 115(3)
H41G N41F H41H 118(4)
C2G N1G C6G 117.1(3)
N1G C2G N21G 120.0(3)
N1G C2G N3G 122.6(3)
N21G C2G N3G 117.4(4)
C2G N3G C4G 122.3(3)
C2G N3G H3G 118(2)
C4G N3G H3G 118(3)
O41G C4G C5G 127.3(3)
O41G C4G N3G 116.8(4)
C5G C4G N3G 115.8(3)
C4G C5G C6G 119.4(3)
C4G C5G H5G 120.3
C6G C5G H5G 120.3
N61G C6G N1G 114.6(3)
N61G C6G C5G 122.6(4)
N1G C6G C5G 122.8(4)
C2G N21G H21E 116(2)
C2G N21G H21F 115(3)
H21E N21G H21F 125(4)
C6G N61G H61E 122(3)
C6G N61G H61F 120(3)
H61E N61G H61F 118(5)
C6H N1H C2H 121.3(3)
C6H N1H H1H 120(3)
C2H N1H H1H 118(3)
O21H C2H N3H 121.1(3)
O21H C2H N1H 118.9(3)
N3H C2H N1H 120.0(3)
C2H N3H C4H 119.4(3)
N41H C4H N3H 118.0(4)
N41H C4H C5H 122.9(3)
N3H C4H C5H 119.1(3)
C6H C5H F51H 122.0(4)
C6H C5H C4H 120.9(3)
F51H C5H C4H 117.1(3)
C5H C6H N1H 119.0(4)
C5H C6H H6H 120.5
N1H C6H H6H 120.5
C4H N41H H41I 121(2)
C4H N41H H41J 116(3)
H41I N41H H41J 122(4)
C6I N1I C2I 121.1(4)
C6I N1I H1I 113(3)
C2I N1I H1I 126(3)
O21I C2I N3I 121.0(3)
O21I C2I N1I 119.7(4)
N3I C2I N1I 119.3(3)
C4I N3I C2I 120.3(3)
N3I C4I N41I 118.6(3)
N3I C4I C5I 119.2(4)
N41I C4I C5I 122.3(3)
C6I C5I F51I 121.2(3)
C6I C5I C4I 120.7(3)
F51I C5I C4I 118.0(4)
C5I C6I N1I 119.4(3)
C5I C6I H6I 120.3
N1I C6I H6I 120.3
C4I N41I H41K 122(3)
C4I N41I H41L 119(3)
H41K N41I H41L 118(4)
O1Y C2Y N3Y 125.8(4)
O1Y C2Y H2Y 117.1
N3Y C2Y H2Y 117.1
C2Y N3Y C5Y 121.7(4)
C2Y N3Y C4Y 120.5(4)
C5Y N3Y C4Y 117.8(3)
N3Y C5Y H5Y1 109.5
N3Y C5Y H5Y2 109.5
H5Y1 C5Y H5Y2 109.5
N3Y C5Y H5Y3 109.5
H5Y1 C5Y H5Y3 109.5
H5Y2 C5Y H5Y3 109.5
N3Y C4Y H4Y1 109.5
N3Y C4Y H4Y2 109.5
H4Y1 C4Y H4Y2 109.5
N3Y C4Y H4Y3 109.5
H4Y1 C4Y H4Y3 109.5
H4Y2 C4Y H4Y3 109.5
O1Z C2Z N3Z 125.9(5)
O1Z C2Z H2Z 117.0
N3Z C2Z H2Z 117.0
C2Z N3Z C5Z 121.1(4)
C2Z N3Z C4Z 121.8(4)
C5Z N3Z C4Z 117.1(3)
N3Z C4Z H4Z1 109.5
N3Z C4Z H4Z2 109.5
H4Z1 C4Z H4Z2 109.5
N3Z C4Z H4Z3 109.5
H4Z1 C4Z H4Z3 109.5
H4Z2 C4Z H4Z3 109.5
N3Z C5Z H5Z1 109.5
N3Z C5Z H5Z2 109.5
H5Z1 C5Z H5Z2 109.5
N3Z C5Z H5Z3 109.5
H5Z1 C5Z H5Z3 109.5
H5Z2 C5Z H5Z3 109.5

loop_
_geom_bond_atom_site_label_1
_geom_bond_atom_site_label_2
_geom_bond_distance
N1A C2A 1.328(5)
N1A C6A 1.365(5)
C2A N21A 1.340(5)
C2A N3A 1.378(5)
N3A C4A 1.395(5)
N3A H3A 0.87(4)
C4A O41A 1.272(4)
C4A C5A 1.391(6)
C5A C6A 1.407(5)
C5A H5A 0.9500
C6A N61A 1.347(5)
N21A H21A 0.865(19)
N21A H21B 0.880(19)
N61A H61A 0.868(19)
N61A H61B 0.890(19)
N1B C6B 1.361(5)
N1B C2B 1.376(5)
N1B H1B 0.873(19)
C2B O21B 1.260(4)
C2B N3B 1.378(5)
N3B C4B 1.343(5)
C4B N41B 1.323(5)
C4B C5B 1.436(6)
C5B C6B 1.329(5)
C5B F51B 1.367(4)
C6B H6B 0.9500
N41B H41A 0.892(19)
N41B H41B 0.862(19)
N1C C6C 1.355(5)
N1C C2C 1.384(5)
N1C H1C 0.86(5)
C2C O21C 1.256(4)
C2C N3C 1.364(5)
N3C C4C 1.354(5)
C4C N41C 1.328(5)
C4C C5C 1.429(5)
C5C C6C 1.333(6)
C5C F51C 1.358(4)
C6C H6C 0.9500
N41C H41C 0.883(19)
N41C H41D 0.893(19)
O1X C2X 1.209(5)
O1X C2X' 1.264(9)
N3X C2X' 1.287(9)
N3X C2X 1.374(6)
N3X C4X 1.405(6)
N3X C5X 1.473(6)
N3X C4X' 1.480(9)
N3X C5X' 1.486(9)
C2X H2X1 0.9500
C4X H4X1 0.9800
C4X H4X2 0.9800
C4X H4X3 0.9800
C5X H5X1 0.9800
C5X H5X2 0.9800
C5X H5X3 0.9800
C2X' H2X2 0.9500
C4X' H4X4 0.9800
C4X' H4X5 0.9800
C4X' H4X6 0.9800
C5X' H5X4 0.9800
C5X' H5X5 0.9800
C5X' H5X6 0.9800
N1D C2D 1.344(5)
N1D C6D 1.375(4)
C2D N21D 1.339(5)
C2D N3D 1.360(4)
N3D C4D 1.392(5)
N3D H3D 0.903(19)
C4D O41D 1.277(4)
C4D C5D 1.403(6)
C5D C6D 1.392(5)
C5D H5D 0.9500
C6D N61D 1.362(5)
N21D H21C 0.87(5)
N21D H21D 0.88(4)
N61D H61C 0.897(18)
N61D H61D 0.902(19)
N1E C6E 1.358(5)
N1E C2E 1.376(5)
N1E H1E 0.882(19)
C2E O21E 1.263(4)
C2E N3E 1.371(5)
N3E C4E 1.342(5)
C4E N41E 1.347(5)
C4E C5E 1.414(6)
C5E C6E 1.354(6)
C5E F51E 1.367(4)
C6E H6E 0.9500
N41E H41E 0.889(19)
N41E H41F 0.893(19)
N1F C6F 1.357(5)
N1F C2F 1.385(5)
N1F H1F 0.889(19)
C2F O21F 1.260(4)
C2F N3F 1.373(5)
N3F C4F 1.338(5)
C4F N41F 1.337(5)
C4F C5F 1.423(5)
C5F C6F 1.340(6)
C5F F51F 1.364(4)
C6F H6F 0.9500
N41F H41G 0.882(19)
N41F H41H 0.877(19)
N1G C2G 1.330(5)
N1G C6G 1.368(5)
C2G N21G 1.343(5)
C2G N3G 1.371(4)
N3G C4G 1.398(5)
N3G H3G 0.876(19)
C4G O41G 1.266(4)
C4G C5G 1.392(5)
C5G C6G 1.412(5)
C5G H5G 0.9500
C6G N61G 1.349(5)
N21G H21E 0.91(5)
N21G H21F 0.88(4)
N61G H61E 0.85(4)
N61G H61F 0.89(5)
N1H C6H 1.355(5)
N1H C2H 1.377(5)
N1H H1H 0.870(19)
C2H O21H 1.268(4)
C2H N3H 1.355(4)
N3H C4H 1.364(4)
C4H N41H 1.337(5)
C4H C5H 1.412(6)
C5H C6H 1.332(5)
C5H F51H 1.382(4)
C6H H6H 0.9500
N41H H41I 0.896(19)
N41H H41J 0.885(19)
N1I C6I 1.361(5)
N1I C2I 1.381(5)
N1I H1I 0.868(19)
C2I O21I 1.250(4)
C2I N3I 1.363(5)
N3I C4I 1.346(4)
C4I N41I 1.345(5)
C4I C5I 1.419(5)
C5I C6I 1.325(6)
C5I F51I 1.379(4)
C6I H6I 0.9500
N41I H41K 0.880(18)
N41I H41L 0.904(19)
O1Y C2Y 1.211(5)
C2Y N3Y 1.344(4)
C2Y H2Y 0.9500
N3Y C5Y 1.456(5)
N3Y C4Y 1.459(6)
C5Y H5Y1 0.9800
C5Y H5Y2 0.9800
C5Y H5Y3 0.9800
C4Y H4Y1 0.9800
C4Y H4Y2 0.9800
C4Y H4Y3 0.9800
O1Z C2Z 1.247(5)
C2Z N3Z 1.321(5)
C2Z H2Z 0.9500
N3Z C5Z 1.444(6)
N3Z C4Z 1.450(5)
C4Z H4Z1 0.9800
C4Z H4Z2 0.9800
C4Z H4Z3 0.9800
C5Z H5Z1 0.9800
C5Z H5Z2 0.9800
C5Z H5Z3 0.9800

loop_
_geom_hbond_atom_site_label_D
_geom_hbond_atom_site_label_H
_geom_hbond_atom_site_label_A
_geom_hbond_site_symmetry_A
_geom_hbond_distance_DH
_geom_hbond_distance_HA
_geom_hbond_distance_DA
_geom_hbond_angle_DHA
N3A H3A N3B . 0.87(4) 2.02(5) 2.894(5) 178(4)
N21A H21A N1A 2_566 0.865(19) 2.11(2) 2.977(4) 178(4)
N21A H21B O21B . 0.880(19) 2.03(2) 2.909(5) 178(4)
N61A H61B O1X . 0.890(19) 2.02(2) 2.884(5) 164(4)
N1B H1B N3C . 0.873(19) 1.94(2) 2.815(4) 177(4)
N41B H41A O41A . 0.892(19) 1.99(2) 2.878(5) 174(4)
N41B H41B O41A 2_576 0.862(19) 2.05(3) 2.860(4) 156(4)
N1C H1C O21C 2_675 0.86(5) 1.92(5) 2.780(5) 178(4)
N41C H41D O21B . 0.893(19) 2.13(2) 3.010(4) 167(4)
N41C H41C O1X 2_566 0.883(19) 2.25(2) 3.094(4) 160(4)
N3D H3D N3E . 0.903(19) 2.00(2) 2.898(5) 177(4)
N21D H21D N1G 1_664 0.88(4) 2.13(4) 2.996(4) 173(4)
N21D H21C O21E . 0.87(5) 2.05(5) 2.903(5) 167(4)
N61D H61D O1Y . 0.902(19) 2.01(2) 2.885(4) 163(4)
N1E H1E N3F . 0.882(19) 1.93(2) 2.801(4) 172(4)
N41E H41F O41D . 0.893(19) 1.97(2) 2.861(5) 175(4)
N41E H41E O41G 1_654 0.889(19) 2.08(3) 2.895(4) 151(4)
N1F H1F O21I . 0.889(19) 1.89(2) 2.768(4) 168(4)
N41F H41H O21E . 0.877(19) 2.12(2) 2.999(4) 179(4)
N41F H41G O1Z 1_664 0.882(19) 2.23(2) 3.112(4) 173(4)
N3G H3G N3H . 0.876(19) 2.03(2) 2.904(5) 174(4)
N21G H21F N1D 1_446 0.88(4) 2.09(4) 2.968(4) 176(4)
N21G H21E O21H . 0.91(5) 2.03(5) 2.933(5) 171(3)
N61G H61F O1Z . 0.89(5) 2.05(5) 2.866(5) 153(4)
N1H H1H N3I . 0.870(19) 1.94(2) 2.809(4) 176(4)
N41H H41I O41G . 0.896(19) 1.97(2) 2.865(5) 173(4)
N41H H41J O41D 1_456 0.885(19) 2.09(3) 2.847(4) 143(4)
N1I H1I O21F . 0.868(19) 1.90(2) 2.762(4) 173(4)
N41I H41L O21H . 0.904(19) 2.07(2) 2.974(4) 174(4)
N41I H41K O21H 2_557 0.880(18) 2.31(3) 3.068(4) 144(3)

loop_
_geom_torsion_atom_site_label_1
_geom_torsion_atom_site_label_2
_geom_torsion_atom_site_label_3
_geom_torsion_atom_site_label_4
_geom_torsion
C6A N1A C2A N21A 179.2(3)
C6A N1A C2A N3A 2.2(5)
N1A C2A N3A C4A -2.9(6)
N21A C2A N3A C4A -180.0(4)
C2A N3A C4A O41A 178.7(3)
C2A N3A C4A C5A 0.5(6)
O41A C4A C5A C6A -175.7(4)
N3A C4A C5A C6A 2.2(6)
C2A N1A C6A N61A -177.2(4)
C2A N1A C6A C5A 0.7(6)
C4A C5A C6A N61A 174.8(4)
C4A C5A C6A N1A -3.0(6)
C6B N1B C2B O21B -178.5(4)
C6B N1B C2B N3B 2.1(6)
O21B C2B N3B C4B 178.3(4)
N1B C2B N3B C4B -2.3(5)
C2B N3B C4B N41B -179.8(4)
C2B N3B C4B C5B 1.1(5)
N41B C4B C5B C6B -178.7(4)
N3B C4B C5B C6B 0.3(6)
N41B C4B C5B F51B 1.0(6)
N3B C4B C5B F51B -180.0(3)
F51B C5B C6B N1B 179.7(4)
C4B C5B C6B N1B -0.6(6)
C2B N1B C6B C5B -0.6(6)
C6C N1C C2C O21C -178.0(4)
C6C N1C C2C N3C 1.4(6)
O21C C2C N3C C4C 179.0(4)
N1C C2C N3C C4C -0.4(6)
C2C N3C C4C N41C 178.3(4)
C2C N3C C4C C5C -1.7(5)
N41C C4C C5C C6C -177.1(4)
N3C C4C C5C C6C 2.9(6)
N41C C4C C5C F51C 0.4(6)
N3C C4C C5C F51C -179.6(3)
F51C C5C C6C N1C -179.4(4)
C4C C5C C6C N1C -1.9(6)
C2C N1C C6C C5C -0.2(6)
C2X' O1X C2X N3X 1.7(17)
C2X' N3X C2X O1X -1.7(17)
C4X N3X C2X O1X -177.6(5)
C5X N3X C2X O1X 2.7(7)
C5X' N3X C2X O1X 177.0(10)
C2X O1X C2X' N3X -1.9(19)
C2X N3X C2X' O1X 1.7(17)
C5X N3X C2X' O1X -174(3)
C4X' N3X C2X' O1X -179(2)
C5X' N3X C2X' O1X 0(4)
C6D N1D C2D N21D -178.4(3)
C6D N1D C2D N3D 1.8(5)
N21D C2D N3D C4D 179.8(4)
N1D C2D N3D C4D -0.4(6)
C2D N3D C4D O41D -178.7(4)
C2D N3D C4D C5D 0.8(5)
O41D C4D C5D C6D 176.8(4)
N3D C4D C5D C6D -2.6(5)
C2D N1D C6D N61D 177.0(3)
C2D N1D C6D C5D -3.8(5)
C4D C5D C6D N61D -176.6(4)
C4D C5D C6D N1D 4.3(6)
C6E N1E C2E O21E 178.9(4)
C6E N1E C2E N3E -1.3(6)
O21E C2E N3E C4E -178.7(4)
N1E C2E N3E C4E 1.4(5)
C2E N3E C4E N41E -179.5(4)
C2E N3E C4E C5E -0.4(6)
N3E C4E C5E C6E -0.8(6)
N41E C4E C5E C6E 178.3(4)
N3E C4E C5E F51E -178.8(3)
N41E C4E C5E F51E 0.3(6)
F51E C5E C6E N1E 178.9(4)
C4E C5E C6E N1E 0.9(6)
C2E N1E C6E C5E 0.1(6)
C6F N1F C2F O21F 179.5(4)
C6F N1F C2F N3F -0.2(6)
O21F C2F N3F C4F 179.3(4)
N1F C2F N3F C4F -1.0(5)
C2F N3F C4F N41F -177.2(4)
C2F N3F C4F C5F 2.0(5)
N41F C4F C5F C6F 177.3(4)
N3F C4F C5F C6F -1.9(6)
N41F C4F C5F F51F -3.2(6)
N3F C4F C5F F51F 177.6(3)
F51F C5F C6F N1F -178.8(4)
C4F C5F C6F N1F 0.7(6)
C2F N1F C6F C5F 0.3(6)
C6G N1G C2G N21G -179.6(3)
C6G N1G C2G N3G 0.7(5)
N1G C2G N3G C4G 0.2(6)
N21G C2G N3G C4G -179.6(3)
C2G N3G C4G O41G 178.4(3)
C2G N3G C4G C5G -1.7(5)
O41G C4G C5G C6G -177.7(4)
N3G C4G C5G C6G 2.3(6)
C2G N1G C6G N61G -177.7(4)
C2G N1G C6G C5G 0.1(5)
C4G C5G C6G N61G 176.0(4)
C4G C5G C6G N1G -1.6(6)
C6H N1H C2H O21H -175.6(3)
C6H N1H C2H N3H 5.9(5)
O21H C2H N3H C4H 176.3(3)
N1H C2H N3H C4H -5.2(5)
C2H N3H C4H N41H 179.3(3)
C2H N3H C4H C5H 0.6(5)
N41H C4H C5H C6H -174.9(4)
N3H C4H C5H C6H 3.7(6)
N41H C4H C5H F51H 3.3(6)
N3H C4H C5H F51H -178.1(3)
F51H C5H C6H N1H 178.7(3)
C4H C5H C6H N1H -3.2(6)
C2H N1H C6H C5H -1.5(6)
C6I N1I C2I O21I -179.9(3)
C6I N1I C2I N3I 1.7(5)
O21I C2I N3I C4I -179.0(3)
N1I C2I N3I C4I -0.7(5)
C2I N3I C4I N41I 179.2(3)
C2I N3I C4I C5I -1.3(5)
N3I C4I C5I C6I 2.6(6)
N41I C4I C5I C6I -178.0(4)
N3I C4I C5I F51I -177.4(3)
N41I C4I C5I F51I 2.1(6)
F51I C5I C6I N1I 178.3(3)
C4I C5I C6I N1I -1.6(6)
C2I N1I C6I C5I -0.5(6)
O1Y C2Y N3Y C5Y -1.3(6)
O1Y C2Y N3Y C4Y 178.7(4)
O1Z C2Z N3Z C5Z 2.4(8)
O1Z C2Z N3Z C4Z 179.1(5)
